data_7135944
loop_
_publ_author_name
'Smith, Paul F.'
'Kiesewetter, Logan'
'Odle, Cheyann Jean'
'Collaboration, The smSFX'
'Pham, Joyce'

_publ_section_title
;
 Zn3-xH2x(OH)2(MoO4)2&#x2022;H2O: A crystallographically accurate \Fy-type
 structure of &#x201C;Zn5Mo2O11&#x2022;5H2O&#x201D;
;
_journal_name_full 'Chemical Communications'
_journal_paper_doi 10.1039/D6CC02084D
_journal_year 2026
_chemical_formula_sum 'H4 Mo2 O11 Zn3'
_chemical_formula_weight 568.02
_space_group_crystal_system trigonal
_space_group_IT_number 166
_space_group_name_Hall '-R 3 2"'
_space_group_name_H-M_alt 'R -3 m :H'
_atom_sites_solution_hydrogens difmap
_audit_creation_method SHELXL-2019/3
_audit_update_record
;
2026-06-01 deposited with the CCDC.	2026-06-17 downloaded from the CCDC.
;
_cell_angle_alpha 90
_cell_angle_beta 90
_cell_angle_gamma 120
_cell_formula_units_Z 3
_cell_length_a 6.140
_cell_length_b 6.140
_cell_length_c 21.583
_cell_measurement_temperature 293(2)
_cell_volume 704.659
_computing_data_reduction
;
CCTBX: Grosse-Kunstleve RW, Sauter NK, Moriarty NW, Adams PD: The Computational
Crystallography Toolbox: crystallographic algorithms in a reusable software
framework. J Appl Crystallogr. 2002, 35: 126-136. 10.1107/S0021889801017824.

DIALS: Waterman DG, Winter G, Parkhurst JM, Fuentes-Montero L, Hattne J,
Brewster A, Sauter NK, Evans G. CCP4 Newsletter on Protein Crystallography 49,
16-19 (2013).

cctbx.small_cell: Brewster AS, Sawaya MR, Rodriguez J, Hattne J, Echols N,
McFarlane HT, Cascio D, Adams PD, Eisenberg DS, Sauter NK. Acta Cryst. D71,
357-366 (2015). 10.1107/S1399004714026145.
;
_computing_structure_refinement 'SHELXL-2019/2 (Sheldrick, 2019)'
_computing_structure_solution 'SHELXL-2019/2 (Sheldrick, 2019)'
_diffrn_ambient_temperature 293(2)
_diffrn_measured_fraction_theta_full 1.000
_diffrn_measured_fraction_theta_max 1.000
_diffrn_measurement_device_type 'JUNGFRAU 4M pixel array detector'
_diffrn_measurement_method 'serial femtosecond crystallography (SFX)'
_diffrn_radiation_type XFEL
_diffrn_radiation_wavelength 0.830
_diffrn_reflns_av_unetI/netI 0.0459
_diffrn_reflns_Laue_measured_fraction_full 1.000
_diffrn_reflns_Laue_measured_fraction_max 1.000
_diffrn_reflns_limit_h_max 6
_diffrn_reflns_limit_h_min 0
_diffrn_reflns_limit_k_max 3
_diffrn_reflns_limit_k_min 0
_diffrn_reflns_limit_l_max 25
_diffrn_reflns_limit_l_min -26
_diffrn_reflns_number 212
_diffrn_reflns_point_group_measured_fraction_full 1.000
_diffrn_reflns_point_group_measured_fraction_max 1.000
_diffrn_reflns_theta_full 29.868
_diffrn_reflns_theta_max 31.167
_diffrn_reflns_theta_min 3.307
_exptl_absorpt_coefficient_mu 15.536
_exptl_absorpt_correction_type none
_exptl_crystal_colour white
_exptl_crystal_density_diffrn 4.016
_exptl_crystal_description 'Microcrystal dispersion in grease'
_exptl_crystal_F_000 798
_refine_diff_density_max 1.928
_refine_diff_density_min -1.753
_refine_diff_density_rms 0.461
_refine_ls_extinction_method none
_refine_ls_goodness_of_fit_ref 1.169
_refine_ls_hydrogen_treatment refxyz
_refine_ls_matrix_type full
_refine_ls_number_parameters 26
_refine_ls_number_reflns 212
_refine_ls_number_restraints 19
_refine_ls_restrained_S_all 1.127
_refine_ls_R_factor_all 0.0882
_refine_ls_R_factor_gt 0.0856
_refine_ls_shift/su_max 0.000
_refine_ls_shift/su_mean 0.000
_refine_ls_structure_factor_coef Fsqd
_refine_ls_weighting_details 'w=1/[\s^2^(Fo^2^)+(0.1691P)^2^+1.8231P] where P=(Fo^2^+2Fc^2^)/3'
_refine_ls_weighting_scheme calc
_refine_ls_wR_factor_gt 0.2191
_refine_ls_wR_factor_ref 0.2251
_reflns_Friedel_coverage 0.000
_reflns_number_gt 196
_reflns_number_total 212
_reflns_threshold_expression 'I > 2\s(I)'
_cod_data_source_file d6cc02084d2.cif
_cod_data_source_block Mo2O11Zn3
_cod_original_cell_volume 704.7
_cod_database_code 7135944
_shelx_shelxl_version_number 2019/3
_shelx_space_group_comment
;
The symmetry employed for this shelxl refinement is uniquely defined
by the following loop, which should always be used as a source of
symmetry information in preference to the above space-group names.
They are only intended as comments.
;

loop_
_space_group_symop_operation_xyz
'x, y, z'
'-y, x-y, z'
'-x+y, -x, z'
'y, x, -z'
'x-y, -y, -z'
'-x, -x+y, -z'
'x+2/3, y+1/3, z+1/3'
'-y+2/3, x-y+1/3, z+1/3'
'-x+y+2/3, -x+1/3, z+1/3'
'y+2/3, x+1/3, -z+1/3'
'x-y+2/3, -y+1/3, -z+1/3'
'-x+2/3, -x+y+1/3, -z+1/3'
'x+1/3, y+2/3, z+2/3'
'-y+1/3, x-y+2/3, z+2/3'
'-x+y+1/3, -x+2/3, z+2/3'
'y+1/3, x+2/3, -z+2/3'
'x-y+1/3, -y+2/3, -z+2/3'
'-x+1/3, -x+y+2/3, -z+2/3'
'-x, -y, -z'
'y, -x+y, -z'
'x-y, x, -z'
'-y, -x, z'
'-x+y, y, z'
'x, x-y, z'
'-x+2/3, -y+1/3, -z+1/3'
'y+2/3, -x+y+1/3, -z+1/3'
'x-y+2/3, x+1/3, -z+1/3'
'-y+2/3, -x+1/3, z+1/3'
'-x+y+2/3, y+1/3, z+1/3'
'x+2/3, x-y+1/3, z+1/3'
'-x+1/3, -y+2/3, -z+2/3'
'y+1/3, -x+y+2/3, -z+2/3'
'x-y+1/3, x+2/3, -z+2/3'
'-y+1/3, -x+2/3, z+2/3'
'-x+y+1/3, y+2/3, z+2/3'
'x+1/3, x-y+2/3, z+2/3'

loop_
_atom_site_label
_atom_site_type_symbol
_atom_site_fract_x
_atom_site_fract_y
_atom_site_fract_z
_atom_site_U_iso_or_equiv
_atom_site_adp_type
_atom_site_occupancy
_atom_site_site_symmetry_order
_atom_site_calc_flag
_atom_site_refinement_flags_posn
_atom_site_refinement_flags_adp
_atom_site_refinement_flags_occupancy
_atom_site_disorder_assembly
_atom_site_disorder_group
Mo1 Mo 0.333333 0.666667 0.75388(12) 0.0589(10) Uani 1 6 d S T P . .
Zn2 Zn 0.333333 0.166667 0.666667 0.0650(12) Uani 1 4 d S T P . .
O3 O 0.5000(12) 0.5000(12) 0.7250(7) 0.068(3) Uani 1 2 d S T P . .
O4 O 0.000000 0.000000 0.7114(10) 0.059(4) Uani 1 6 d DS T P . .
H4 H 0.000000 0.000000 0.7499(15) 0.070 Uiso 1 6 d DS U P . .
O5 O 0.333333 0.666667 0.832(2) 0.115(9) Uani 1 6 d S T P . .
O6 O 0.666667 0.333333 0.833333 0.064(6) Uani 1 12 d DS T P . .
H6 H 0.720(4) 0.440(8) 0.8612(9) 0.096 Uiso 0.3333 2 d DS U P . -1

loop_
_atom_site_aniso_label
_atom_site_aniso_U_11
_atom_site_aniso_U_22
_atom_site_aniso_U_33
_atom_site_aniso_U_23
_atom_site_aniso_U_13
_atom_site_aniso_U_12
Mo1 0.0476(11) 0.0476(11) 0.0814(19) 0.000 0.000 0.0238(6)
Zn2 0.0450(15) 0.0505(13) 0.098(2) 0.0026(6) 0.0052(11) 0.0225(8)
O3 0.049(4) 0.049(4) 0.100(7) 0.004(2) -0.004(2) 0.021(4)
O4 0.043(4) 0.043(4) 0.090(12) 0.000 0.000 0.022(2)
O5 0.097(14) 0.097(14) 0.15(2) 0.000 0.000 0.049(7)
O6 0.064(9) 0.064(9) 0.065(14) 0.000 0.000 0.032(5)

loop_
_atom_type_symbol
_atom_type_description
_atom_type_scat_dispersion_real
_atom_type_scat_dispersion_imag
_atom_type_scat_source
H H 0.0000 0.0000 'International Tables Vol C Tables 4.2.6.8 and 6.1.1.4'
Mo Mo -1.0852 0.9160 'International Tables Vol C Tables 4.2.6.8 and 6.1.1.4'
O O 0.0154 0.0086 'International Tables Vol C Tables 4.2.6.8 and 6.1.1.4'
Zn Zn 0.1469 1.8803 'International Tables Vol C Tables 4.2.6.8 and 6.1.1.4'

loop_
_geom_angle_atom_site_label_1
_geom_angle_atom_site_label_2
_geom_angle_atom_site_label_3
_geom_angle
_geom_angle_site_symmetry_1
_geom_angle_site_symmetry_3
_geom_angle_publ_flag
O3 Mo1 O3 109.6(4) 3_565 2_665 ?
O3 Mo1 O3 109.6(4) 3_565 . ?
O3 Mo1 O3 109.6(4) 2_665 . ?
O5 Mo1 O3 109.4(4) . . ?
O5 Mo1 O3 109.4(4) . 2_665 ?
O5 Mo1 O3 109.4(4) . 3_565 ?
Zn2 Zn2 Zn2 180.0 2 2_655 ?
Zn2 Zn2 Zn2 120.0 3 2_655 ?
Zn2 Zn2 Zn2 180.0 3 3_665 ?
Zn2 Zn2 Zn2 60.0 3_665 2_655 ?
Zn2 Zn2 Zn2 60.0 2 3 ?
Zn2 Zn2 Zn2 120.0 2 3_665 ?
O3 Zn2 Zn2 90.0(3) . 2 ?
O3 Zn2 Zn2 45.1(3) . 3_665 ?
O3 Zn2 Zn2 90.0(3) . 2_655 ?
O3 Zn2 Zn2 45.1(3) 26_456 2 ?
O3 Zn2 Zn2 90.0(3) 2_655 3_665 ?
O3 Zn2 Zn2 134.9(3) 2_655 2 ?
O3 Zn2 Zn2 45.1(3) 2_655 2_655 ?
O3 Zn2 Zn2 45.1(3) 25_556 3 ?
O3 Zn2 Zn2 90.0(3) 26_456 3_665 ?
O3 Zn2 Zn2 134.9(3) . 3 ?
O3 Zn2 Zn2 90.0(3) 25_556 2_655 ?
O3 Zn2 Zn2 90.0(3) 26_456 3 ?
O3 Zn2 Zn2 134.9(3) 26_456 2_655 ?
O3 Zn2 Zn2 90.0(3) 2_655 3 ?
O3 Zn2 Zn2 134.9(3) 25_556 3_665 ?
O3 Zn2 Zn2 90.0(3) 25_556 2 ?
O3 Zn2 O3 90.2(7) . 26_456 ?
O3 Zn2 O3 180.0(4) 25_556 . ?
O3 Zn2 O3 89.8(7) 25_556 26_456 ?
O3 Zn2 O3 90.2(7) 25_556 2_655 ?
O3 Zn2 O3 89.8(7) . 2_655 ?
O3 Zn2 O3 180.0 26_456 2_655 ?
O4 Zn2 Zn2 139.5(4) . 3_665 ?
O4 Zn2 Zn2 40.5(4) 25_556 2_655 ?
O4 Zn2 Zn2 139.5(4) 25_556 3 ?
O4 Zn2 Zn2 40.5(4) . 2 ?
O4 Zn2 Zn2 40.5(4) 25_556 3_665 ?
O4 Zn2 Zn2 40.5(4) . 3 ?
O4 Zn2 Zn2 139.5(4) . 2_655 ?
O4 Zn2 Zn2 139.5(4) 25_556 2 ?
O4 Zn2 O3 94.6(5) . 2_655 ?
O4 Zn2 O3 94.6(5) 25_556 25_556 ?
O4 Zn2 O3 85.4(5) 25_556 . ?
O4 Zn2 O3 85.4(5) . 26_456 ?
O4 Zn2 O3 94.6(5) . . ?
O4 Zn2 O3 94.6(5) 25_556 26_456 ?
O4 Zn2 O3 85.4(5) 25_556 2_655 ?
O4 Zn2 O3 85.4(5) . 25_556 ?
O4 Zn2 O4 180.0(11) . 25_556 ?
Mo1 O3 Zn2 125.2(4) . . ?
Mo1 O3 Zn2 125.2(4) . 3_665 ?
Zn2 O3 Zn2 89.8(5) . 3_665 ?
Zn2 O4 Zn2 99.0(7) 2 3 ?
Zn2 O4 Zn2 99.0(7) . 2 ?
Zn2 O4 Zn2 99.0(7) . 3 ?
Zn2 O4 H4 118.6(6) . . ?
Zn2 O4 H4 118.6(6) 2 . ?
Zn2 O4 H4 118.6(6) 3 . ?
H6 O6 H6 73(5) 2_655 3_665 ?
H6 O6 H6 107(5) 16_546 3_665 ?
H6 O6 H6 107(5) 2_655 33_546 ?
H6 O6 H6 73(5) 16_546 33_546 ?
H6 O6 H6 107(5) . 16_546 ?
H6 O6 H6 73(5) . 3_665 ?
H6 O6 H6 180.00(3) . 31_656 ?
H6 O6 H6 107(5) 31_656 3_665 ?
H6 O6 H6 73(5) 16_546 31_656 ?
H6 O6 H6 107(5) . 33_546 ?
H6 O6 H6 73(5) . 2_655 ?
H6 O6 H6 73(5) 31_656 33_546 ?
H6 O6 H6 180.0(17) 16_546 2_655 ?
H6 O6 H6 180.0 3_665 33_546 ?
H6 O6 H6 107(5) 31_656 2_655 ?

loop_
_geom_bond_atom_site_label_1
_geom_bond_atom_site_label_2
_geom_bond_distance
_geom_bond_site_symmetry_2
_geom_bond_publ_flag
Mo1 O3 1.879(13) 3_565 ?
Mo1 O3 1.879(13) 2_665 ?
Mo1 O3 1.879(13) . ?
Mo1 O5 1.69(5) . ?
Zn2 Zn2 3.0700 2_655 ?
Zn2 Zn2 3.0700 2 ?
Zn2 Zn2 3.0700 3 ?
Zn2 Zn2 3.0700 3_665 ?
Zn2 O3 2.174(10) 26_456 ?
Zn2 O3 2.174(10) 25_556 ?
Zn2 O3 2.174(10) . ?
Zn2 O3 2.174(10) 2_655 ?
Zn2 O4 2.018(11) 25_556 ?
Zn2 O4 2.018(11) . ?
O4 H4 0.83(2) . ?
O6 H6 0.83(2) 2_655 ?
O6 H6 0.83(2) 3_665 ?
O6 H6 0.83(2) 31_656 ?
O6 H6 0.83(2) 16_546 ?
O6 H6 0.83(2) 33_546 ?
O6 H6 0.83(2) . ?

loop_
_geom_torsion_atom_site_label_1
_geom_torsion_atom_site_label_2
_geom_torsion_atom_site_label_3
_geom_torsion_atom_site_label_4
_geom_torsion
_geom_torsion_site_symmetry_1
_geom_torsion_site_symmetry_2
_geom_torsion_site_symmetry_3
_geom_torsion_site_symmetry_4
_geom_torsion_publ_flag
O3 Mo1 O3 Zn2 0.3(12) 3_565 . . . ?
O3 Mo1 O3 Zn2 119.91(14) 3_565 . . 3_665 ?
O3 Mo1 O3 Zn2 -0.3(12) 2_665 . . 3_665 ?
O3 Mo1 O3 Zn2 -119.91(14) 2_665 . . . ?
O5 Mo1 O3 Zn2 120.2(6) . . . . ?
O5 Mo1 O3 Zn2 -120.2(6) . . . 3_665 ?
